data_4300763
loop_
_publ_author_name
'Shengming Liu'
'Christine E. Plecnik'
'Edward A. Meyers'
'Sheldon G. Shore'

_publ_section_title
;
Two Distinct Ln(III)-Cu(I) Cyanide Extended Arrays: Structures and
Synthetic Methodology for Inclusion and Layer Complexes
;
_journal_name_full 'Inorganic Chemistry'
_journal_page_first 282
_journal_page_last 292
_journal_paper_doi 10.1021/ic040113+
_journal_volume 44
_journal_year 2005
_chemical_formula_sum 'C39 H70 Cu6 Eu N19 O10'
_chemical_formula_weight 1498.34
_space_group_IT_number 14
_symmetry_cell_setting monoclinic
_symmetry_space_group_name_Hall '-P 2ybc'
_symmetry_space_group_name_H-M 'P 1 21/c 1'
_cell_angle_alpha 90.00
_cell_angle_beta 101.398(10)
_cell_angle_gamma 90.00
_cell_formula_units_Z 4
_cell_length_a 15.1328(10)
_cell_length_b 15.7292(10)
_cell_length_c 27.2884(10)
_cell_measurement_temperature 200(2)
_cell_volume 6367.3(6)
_diffrn_ambient_temperature 200(2)
_exptl_crystal_density_diffrn 1.563
_cod_depositor_comments
;
The following automatic conversions were performed:
'_symmetry_cell_setting' value 'Monoclinic' changed to 'monoclinic'
according to '/home/saulius/struct/CIF-dictionaries/cif_core.dic'
dictionary named 'cif_core.dic' version 2.4.1 from 2010-06-29.

Automatic conversion script
Id: cif_fix_enum 1527 2010-12-29 10:47:43Z saulius 
;
_cod_original_sg_symbol_H-M 'P 21/c'
_cod_database_code 4300763

loop_
_symmetry_equiv_pos_as_xyz
'x, y, z'
'-x, y+1/2, -z+1/2'
'-x, -y, -z'
'x, -y-1/2, z-1/2'

loop_
_atom_site_label
_atom_site_type_symbol
_atom_site_fract_x
_atom_site_fract_y
_atom_site_fract_z
_atom_site_U_iso_or_equiv
_atom_site_adp_type
_atom_site_occupancy
_atom_site_symmetry_multiplicity
_atom_site_calc_flag
_atom_site_refinement_flags
_atom_site_disorder_assembly
_atom_site_disorder_group
Eu1 Eu -0.219002(16) 1.383479(16) 0.371898(9) 0.03609(9) Uani 1 1 d . . .
O11 O -0.3017(3) 1.3463(3) 0.29273(14) 0.0685(12) Uani 1 1 d . . .
C11 C -0.3092(3) 1.3478(4) 0.2471(2) 0.0499(14) Uani 1 1 d . . .
H11 H -0.2731 1.3868 0.2332 0.060 Uiso 1 1 calc . . .
N11 N -0.3645(3) 1.2983(3) 0.21666(16) 0.0444(10) Uani 1 1 d . . .
C11A C -0.4218(4) 1.2370(4) 0.2359(2) 0.0701(18) Uani 1 1 d . . .
H11A H -0.4597 1.2072 0.2079 0.105 Uiso 1 1 calc . . .
H11B H -0.4601 1.2669 0.2553 0.105 Uiso 1 1 calc . . .
H11C H -0.3839 1.1958 0.2574 0.105 Uiso 1 1 calc . . .
C11B C -0.3751(4) 1.3045(4) 0.1625(2) 0.0652(17) Uani 1 1 d . . .
H11D H -0.4191 1.2621 0.1466 0.098 Uiso 1 1 calc . . .
H11E H -0.3170 1.2939 0.1529 0.098 Uiso 1 1 calc . . .
H11F H -0.3964 1.3615 0.1516 0.098 Uiso 1 1 calc . . .
O12 O -0.2091(3) 1.2331(2) 0.37354(14) 0.0623(11) Uani 1 1 d . . .
C12 C -0.1826(5) 1.1785(4) 0.3472(2) 0.0690(18) Uani 1 1 d . . .
H12 H -0.1343 1.1938 0.3314 0.083 Uiso 1 1 calc . . .
N12 N -0.2145(4) 1.1033(3) 0.33939(17) 0.0603(14) Uani 1 1 d . . .
C12A C -0.1800(5) 1.0409(4) 0.3085(3) 0.089(2) Uani 1 1 d . . .
H12A H -0.2141 0.9878 0.3081 0.133 Uiso 1 1 calc . . .
H12B H -0.1162 1.0301 0.3223 0.133 Uiso 1 1 calc . . .
H12C H -0.1866 1.0628 0.2744 0.133 Uiso 1 1 calc . . .
C12B C -0.2899(6) 1.0782(5) 0.3624(3) 0.106(3) Uani 1 1 d . . .
H12D H -0.3076 1.0197 0.3527 0.159 Uiso 1 1 calc . . .
H12E H -0.3410 1.1164 0.3510 0.159 Uiso 1 1 calc . . .
H12F H -0.2716 1.0817 0.3988 0.159 Uiso 1 1 calc . . .
O13 O -0.3680(2) 1.3453(3) 0.38257(14) 0.0623(11) Uani 1 1 d . . .
C13 C -0.4434(4) 1.3422(3) 0.3558(2) 0.0508(14) Uani 1 1 d . . .
H13 H -0.4524 1.3721 0.3250 0.061 Uiso 1 1 calc . . .
N13 N -0.5125(3) 1.3009(3) 0.36631(16) 0.0498(11) Uani 1 1 d . . .
C13A C -0.5997(4) 1.2982(4) 0.3328(2) 0.0602(16) Uani 1 1 d . . .
H13A H -0.6414 1.2637 0.3478 0.090 Uiso 1 1 calc . . .
H13B H -0.5932 1.2729 0.3009 0.090 Uiso 1 1 calc . . .
H13C H -0.6235 1.3560 0.3270 0.090 Uiso 1 1 calc . . .
C13B C -0.5031(5) 1.2530(7) 0.4122(3) 0.135(4) Uani 1 1 d . . .
H13D H -0.5609 1.2267 0.4142 0.203 Uiso 1 1 calc . . .
H13E H -0.4844 1.2911 0.4407 0.203 Uiso 1 1 calc . . .
H13F H -0.4575 1.2086 0.4127 0.203 Uiso 1 1 calc . . .
O14 O -0.2123(2) 1.3430(2) 0.45651(12) 0.0469(9) Uani 1 1 d . . .
C14 C -0.2165(3) 1.2733(4) 0.47765(19) 0.0428(13) Uani 1 1 d . . .
H14 H -0.1883 1.2258 0.4656 0.051 Uiso 1 1 calc . . .
N14 N -0.2570(3) 1.2606(3) 0.51533(15) 0.0415(10) Uani 1 1 d . . .
C14A C -0.2532(4) 1.1783(4) 0.5410(2) 0.0574(16) Uani 1 1 d . . .
H14A H -0.2876 1.1817 0.5678 0.086 Uiso 1 1 calc . . .
H14B H -0.1903 1.1642 0.5553 0.086 Uiso 1 1 calc . . .
H14C H -0.2791 1.1342 0.5171 0.086 Uiso 1 1 calc . . .
C14B C -0.3050(4) 1.3292(4) 0.5343(2) 0.0648(17) Uani 1 1 d . . .
H14D H -0.3307 1.3084 0.5623 0.097 Uiso 1 1 calc . . .
H14E H -0.3534 1.3497 0.5076 0.097 Uiso 1 1 calc . . .
H14F H -0.2631 1.3759 0.5457 0.097 Uiso 1 1 calc . . .
O15 O -0.2894(2) 1.5090(2) 0.39567(14) 0.0528(9) Uani 1 1 d . . .
C15 C -0.3372(4) 1.5222(3) 0.4268(2) 0.0518(14) Uani 1 1 d . . .
H15 H -0.3226 1.4925 0.4576 0.062 Uiso 1 1 calc . . .
N15 N -0.4068(3) 1.5741(3) 0.42040(18) 0.0509(12) Uani 1 1 d . . .
C15A C -0.4598(5) 1.5869(4) 0.4583(3) 0.085(2) Uani 1 1 d . . .
H15A H -0.5079 1.6280 0.4463 0.127 Uiso 1 1 calc . . .
H15B H -0.4211 1.6087 0.4888 0.127 Uiso 1 1 calc . . .
H15C H -0.4865 1.5327 0.4656 0.127 Uiso 1 1 calc . . .
C15B C -0.4301(4) 1.6243(4) 0.3747(3) 0.083(2) Uani 1 1 d . . .
H15D H -0.4837 1.6586 0.3759 0.124 Uiso 1 1 calc . . .
H15E H -0.4426 1.5862 0.3458 0.124 Uiso 1 1 calc . . .
H15F H -0.3797 1.6619 0.3719 0.124 Uiso 1 1 calc . . .
O16 O -0.1903(3) 1.4981(2) 0.31878(14) 0.0589(10) Uani 1 1 d . . .
C16 C -0.2277(4) 1.5644(4) 0.3007(2) 0.0523(14) Uani 1 1 d . . .
H16 H -0.2898 1.5712 0.3014 0.063 Uiso 1 1 calc . . .
N16 N -0.1882(3) 1.6254(3) 0.28081(16) 0.0491(11) Uani 1 1 d . . .
C16A C -0.0935(4) 1.6181(4) 0.2790(3) 0.0722(19) Uani 1 1 d . . .
H16A H -0.0746 1.6682 0.2623 0.108 Uiso 1 1 calc . . .
H16B H -0.0838 1.5668 0.2603 0.108 Uiso 1 1 calc . . .
H16C H -0.0579 1.6143 0.3130 0.108 Uiso 1 1 calc . . .
C16B C -0.2378(4) 1.6988(3) 0.2568(2) 0.0634(17) Uani 1 1 d . . .
H16D H -0.1963 1.7367 0.2439 0.095 Uiso 1 1 calc . . .
H16E H -0.2653 1.7295 0.2812 0.095 Uiso 1 1 calc . . .
H16F H -0.2850 1.6796 0.2291 0.095 Uiso 1 1 calc . . .
O17 O -0.0924(2) 1.4576(2) 0.41848(13) 0.0512(9) Uani 1 1 d . . .
C17 C -0.0811(3) 1.5339(4) 0.42994(19) 0.0462(13) Uani 1 1 d . . .
H17 H -0.1331 1.5678 0.4299 0.055 Uiso 1 1 calc . . .
N17 N -0.0022(3) 1.5705(3) 0.44202(15) 0.0419(10) Uani 1 1 d . . .
C17A C 0.0800(4) 1.5254(4) 0.4426(2) 0.0598(16) Uani 1 1 d . . .
H17A H 0.1312 1.5640 0.4529 0.090 Uiso 1 1 calc . . .
H17B H 0.0806 1.5034 0.4091 0.090 Uiso 1 1 calc . . .
H17C H 0.0847 1.4780 0.4663 0.090 Uiso 1 1 calc . . .
C17B C 0.0065(4) 1.6595(4) 0.4556(3) 0.076(2) Uani 1 1 d . . .
H17D H 0.0704 1.6752 0.4630 0.114 Uiso 1 1 calc . . .
H17E H -0.0198 1.6694 0.4851 0.114 Uiso 1 1 calc . . .
H17F H -0.0252 1.6941 0.4277 0.114 Uiso 1 1 calc . . .
O18 O -0.0932(2) 1.3406(2) 0.33569(15) 0.0566(10) Uani 1 1 d . . .
C18 C -0.0499(5) 1.3782(4) 0.3070(3) 0.0709(18) Uani 1 1 d . . .
H18 H -0.0817 1.4189 0.2844 0.085 Uiso 1 1 calc . . .
N18 N 0.0343(3) 1.3658(3) 0.30567(17) 0.0510(12) Uani 1 1 d . . .
C18A C 0.0854(5) 1.3091(7) 0.3387(3) 0.125(3) Uani 1 1 d . . .
H18A H 0.1467 1.3066 0.3321 0.188 Uiso 1 1 calc . . .
H18B H 0.0580 1.2526 0.3342 0.188 Uiso 1 1 calc . . .
H18C H 0.0877 1.3283 0.3731 0.188 Uiso 1 1 calc . . .
C18B C 0.0812(5) 1.4150(5) 0.2738(3) 0.091(2) Uani 1 1 d . . .
H18D H 0.1435 1.3950 0.2779 0.137 Uiso 1 1 calc . . .
H18E H 0.0809 1.4752 0.2831 0.137 Uiso 1 1 calc . . .
H18F H 0.0507 1.4081 0.2388 0.137 Uiso 1 1 calc . . .
O1' O -0.1354(3) 1.0661(4) 0.4714(2) 0.1061(19) Uani 1 1 d . . .
C1' C -0.0808(6) 1.0392(5) 0.4489(3) 0.095(2) Uani 1 1 d . . .
H1' H -0.0974 0.9877 0.4313 0.114 Uiso 1 1 calc . . .
N1' N 0.0048(5) 1.0719(4) 0.4444(2) 0.097(2) Uani 1 1 d . . .
C1'A C 0.0343(6) 1.1510(6) 0.4688(4) 0.126(3) Uani 1 1 d . . .
H1'1 H -0.0137 1.1743 0.4843 0.189 Uiso 1 1 calc . . .
H1'2 H 0.0483 1.1915 0.4441 0.189 Uiso 1 1 calc . . .
H1'3 H 0.0883 1.1412 0.4946 0.189 Uiso 1 1 calc . . .
C1'B C 0.0645(6) 1.0304(6) 0.4199(4) 0.127(3) Uani 1 1 d . . .
H1'4 H 0.1193 1.0646 0.4222 0.190 Uiso 1 1 calc . . .
H1'5 H 0.0362 1.0226 0.3846 0.190 Uiso 1 1 calc . . .
H1'6 H 0.0800 0.9748 0.4354 0.190 Uiso 1 1 calc . . .
O2' O -0.4814(3) 1.1896(3) 0.53768(19) 0.0870(15) Uani 1 1 d . . .
C2' C -0.5546(5) 1.1576(4) 0.5246(2) 0.0647(17) Uani 1 1 d . . .
H2' H -0.5992 1.1913 0.5040 0.078 Uiso 1 1 calc . . .
N2' N -0.5791(3) 1.0806(3) 0.53575(17) 0.0591(13) Uani 1 1 d . . .
C2'A C -0.6706(6) 1.0519(5) 0.5197(3) 0.099(2) Uani 1 1 d . . .
H2'1 H -0.6758 0.9931 0.5306 0.149 Uiso 1 1 calc . . .
H2'2 H -0.6872 1.0548 0.4831 0.149 Uiso 1 1 calc . . .
H2'3 H -0.7111 1.0883 0.5344 0.149 Uiso 1 1 calc . . .
C2'B C -0.5166(5) 1.0266(4) 0.5689(3) 0.089(2) Uani 1 1 d . . .
H2'4 H -0.5453 0.9718 0.5726 0.134 Uiso 1 1 calc . . .
H2'5 H -0.4995 1.0540 0.6016 0.134 Uiso 1 1 calc . . .
H2'6 H -0.4626 1.0175 0.5547 0.134 Uiso 1 1 calc . . .
Cu1 Cu 0.23200(5) 1.29950(4) 0.12251(3) 0.0564(2) Uani 1 1 d . . .
Cu2 Cu -0.07434(5) 1.30790(5) 0.16474(3) 0.0597(2) Uani 1 1 d . . .
Cu3 Cu -0.26937(4) 1.56325(4) 0.15308(3) 0.04969(18) Uani 1 1 d . . .
Cu4 Cu -0.25491(5) 1.81622(4) 0.04263(3) 0.0553(2) Uani 1 1 d . . .
Cu5 Cu -0.27328(5) 2.05575(4) 0.15637(3) 0.0577(2) Uani 1 1 d . . .
Cu6 Cu -0.53133(4) 1.47616(4) 0.22517(3) 0.05231(19) Uani 1 1 d . . .
C1 C 0.0420(4) 1.3115(3) 0.1485(2) 0.0449(13) Uani 1 1 d . . .
N1 N 0.1117(4) 1.3115(3) 0.13787(19) 0.0653(14) Uani 1 1 d . . .
C2 C -0.1375(4) 1.4099(3) 0.1713(2) 0.0445(13) Uani 1 1 d . . .
N2 N -0.1823(3) 1.4699(4) 0.16796(19) 0.0672(14) Uani 1 1 d . . .
C3 C -0.1872(4) 2.1432(4) 0.1676(2) 0.0532(15) Uani 1 1 d . . .
N3 N -0.1398(4) 1.2026(3) 0.1701(2) 0.0719(15) Uani 1 1 d . . .
C4 C -0.2600(3) 1.6566(4) 0.1112(2) 0.0461(13) Uani 1 1 d . . .
N4 N -0.2555(3) 1.7151(3) 0.08545(18) 0.0567(12) Uani 1 1 d . . .
C5 C -0.4324(4) 1.5212(3) 0.20162(19) 0.0446(13) Uani 1 1 d . . .
N5 N -0.3724(3) 1.5449(3) 0.18525(17) 0.0536(12) Uani 1 1 d . . .
C6 C 0.2352(3) 1.2391(3) 0.0634(2) 0.0445(13) Uani 1 1 d . . .
N6 N -0.2397(3) 1.7869(3) -0.0239(2) 0.0710(15) Uani 1 1 d . . .
C7 C -0.2728(4) 1.9193(4) 0.0753(2) 0.0502(14) Uani 1 1 d . . .
N7 N -0.2775(3) 1.9781(3) 0.1003(2) 0.0684(14) Uani 1 1 d . . .
C8 C 0.3358(4) 1.3477(4) 0.1628(2) 0.0468(13) Uani 1 1 d . . .
N8 N -0.6047(3) 1.3831(3) 0.18775(19) 0.0589(13) Uani 1 1 d . . .
C9 C -0.3597(4) 2.0281(3) 0.1955(2) 0.0489(14) Uani 1 1 d . . .
N9 N -0.5926(4) 1.5071(3) 0.2782(2) 0.0695(14) Uani 1 1 d . . .

loop_
_atom_site_aniso_label
_atom_site_aniso_U_11
_atom_site_aniso_U_22
_atom_site_aniso_U_33
_atom_site_aniso_U_23
_atom_site_aniso_U_13
_atom_site_aniso_U_12
Eu1 0.03314(15) 0.03644(16) 0.03901(16) -0.00275(12) 0.00787(11) -0.00639(12)
O11 0.064(3) 0.103(3) 0.036(2) -0.003(2) 0.0021(19) -0.029(2)
C11 0.044(3) 0.058(4) 0.049(4) -0.002(3) 0.013(3) -0.009(3)
N11 0.048(3) 0.042(3) 0.043(3) -0.007(2) 0.007(2) -0.002(2)
C11A 0.089(5) 0.052(4) 0.064(4) 0.001(3) 0.005(4) -0.025(3)
C11B 0.072(4) 0.085(5) 0.038(3) -0.018(3) 0.010(3) -0.007(3)
O12 0.101(3) 0.030(2) 0.067(3) -0.0090(19) 0.043(2) -0.012(2)
C12 0.104(5) 0.038(4) 0.072(4) 0.000(3) 0.036(4) -0.012(4)
N12 0.093(4) 0.037(3) 0.049(3) -0.005(2) 0.012(3) -0.007(3)
C12A 0.127(6) 0.051(4) 0.084(5) -0.026(4) 0.012(5) 0.013(4)
C12B 0.129(7) 0.077(5) 0.121(7) -0.038(5) 0.047(6) -0.052(5)
O13 0.037(2) 0.085(3) 0.064(3) -0.010(2) 0.009(2) -0.023(2)
C13 0.043(3) 0.047(3) 0.065(4) -0.007(3) 0.017(3) -0.013(3)
N13 0.037(3) 0.064(3) 0.048(3) -0.003(2) 0.007(2) -0.017(2)
C13A 0.038(3) 0.064(4) 0.076(4) 0.001(3) 0.006(3) -0.011(3)
C13B 0.062(5) 0.247(11) 0.085(6) 0.067(7) -0.013(4) -0.061(6)
O14 0.057(2) 0.047(2) 0.037(2) 0.0002(18) 0.0080(17) -0.0071(19)
C14 0.031(3) 0.056(4) 0.039(3) -0.008(3) 0.003(2) -0.003(3)
N14 0.039(2) 0.043(3) 0.043(3) -0.002(2) 0.009(2) -0.001(2)
C14A 0.070(4) 0.055(4) 0.053(4) 0.011(3) 0.026(3) 0.008(3)
C14B 0.081(4) 0.055(4) 0.067(4) -0.001(3) 0.037(3) 0.013(3)
O15 0.048(2) 0.048(2) 0.068(3) 0.0008(19) 0.023(2) 0.0091(18)
C15 0.046(3) 0.037(3) 0.071(4) 0.006(3) 0.009(3) 0.003(3)
N15 0.039(3) 0.042(3) 0.073(3) -0.001(2) 0.014(2) 0.002(2)
C15A 0.072(5) 0.074(5) 0.122(6) -0.006(4) 0.054(5) 0.015(4)
C15B 0.072(5) 0.083(5) 0.086(5) -0.002(4) -0.006(4) 0.030(4)
O16 0.070(3) 0.044(2) 0.066(3) 0.015(2) 0.021(2) 0.006(2)
C16 0.048(3) 0.060(4) 0.049(3) -0.004(3) 0.009(3) -0.004(3)
N16 0.054(3) 0.042(3) 0.050(3) -0.003(2) 0.006(2) -0.008(2)
C16A 0.061(4) 0.050(4) 0.105(5) -0.001(4) 0.016(4) -0.014(3)
C16B 0.085(5) 0.043(3) 0.058(4) 0.006(3) 0.003(3) 0.006(3)
O17 0.040(2) 0.043(2) 0.065(2) -0.0061(19) -0.0022(18) -0.0084(17)
C17 0.036(3) 0.049(4) 0.050(3) 0.001(3) 0.000(2) -0.002(3)
N17 0.033(2) 0.042(3) 0.049(3) -0.001(2) 0.004(2) -0.008(2)
C17A 0.037(3) 0.070(4) 0.073(4) -0.006(3) 0.013(3) -0.010(3)
C17B 0.052(4) 0.049(4) 0.114(6) -0.003(4) -0.019(4) -0.010(3)
O18 0.060(2) 0.043(2) 0.077(3) 0.004(2) 0.038(2) -0.0011(19)
C18 0.074(5) 0.052(4) 0.094(5) 0.006(4) 0.033(4) 0.007(3)
N18 0.036(3) 0.059(3) 0.059(3) -0.010(2) 0.012(2) 0.001(2)
C18A 0.072(5) 0.191(10) 0.117(7) 0.033(7) 0.031(5) 0.033(6)
C18B 0.081(5) 0.088(5) 0.126(6) -0.019(5) 0.070(5) -0.026(4)
O1' 0.067(3) 0.126(5) 0.139(5) -0.032(4) 0.054(3) 0.016(3)
C1' 0.108(7) 0.080(5) 0.092(6) 0.009(4) 0.009(5) -0.013(5)
N1' 0.120(6) 0.075(4) 0.113(5) -0.018(4) 0.064(4) -0.007(4)
C1'A 0.137(8) 0.094(6) 0.160(9) -0.055(6) 0.061(7) -0.049(6)
C1'B 0.115(7) 0.115(7) 0.180(9) -0.041(6) 0.099(7) -0.004(5)
O2' 0.064(3) 0.087(4) 0.105(4) 0.017(3) 0.003(3) -0.017(3)
C2' 0.065(4) 0.060(4) 0.069(4) 0.015(4) 0.013(4) 0.007(4)
N2' 0.075(4) 0.054(3) 0.048(3) 0.010(2) 0.010(3) 0.000(3)
C2'A 0.095(6) 0.094(6) 0.103(6) 0.014(5) 0.006(5) -0.033(5)
C2'B 0.112(6) 0.070(5) 0.087(5) 0.013(4) 0.022(5) 0.015(4)
Cu1 0.0619(5) 0.0507(4) 0.0581(5) 0.0015(3) 0.0157(4) 0.0007(3)
Cu2 0.0541(4) 0.0603(5) 0.0636(5) 0.0000(4) 0.0086(4) 0.0071(4)
Cu3 0.0512(4) 0.0482(4) 0.0529(4) -0.0035(3) 0.0183(3) -0.0022(3)
Cu4 0.0567(4) 0.0526(4) 0.0593(5) -0.0016(3) 0.0182(4) -0.0040(3)
Cu5 0.0664(5) 0.0506(4) 0.0602(5) 0.0059(4) 0.0227(4) 0.0081(4)
Cu6 0.0445(4) 0.0525(4) 0.0621(4) 0.0065(3) 0.0158(3) 0.0020(3)
C1 0.038(3) 0.044(3) 0.054(3) -0.001(3) 0.010(3) 0.005(3)
N1 0.065(4) 0.063(3) 0.065(3) -0.014(3) 0.007(3) 0.002(3)
C2 0.042(3) 0.033(3) 0.063(4) 0.005(3) 0.020(3) 0.008(3)
N2 0.063(3) 0.077(4) 0.069(3) 0.010(3) 0.030(3) -0.012(3)
C3 0.055(4) 0.044(4) 0.063(4) 0.000(3) 0.019(3) -0.006(3)
N3 0.069(4) 0.064(4) 0.085(4) 0.001(3) 0.021(3) 0.024(3)
C4 0.047(3) 0.043(3) 0.052(3) -0.002(3) 0.020(3) 0.005(3)
N4 0.062(3) 0.056(3) 0.056(3) -0.004(3) 0.020(2) 0.006(3)
C5 0.038(3) 0.047(3) 0.048(3) -0.009(3) 0.009(3) -0.005(3)
N5 0.051(3) 0.052(3) 0.059(3) -0.005(2) 0.014(2) 0.001(2)
C6 0.050(3) 0.050(3) 0.038(3) -0.009(3) 0.019(3) 0.002(3)
N6 0.062(3) 0.060(3) 0.091(4) 0.018(3) 0.016(3) 0.004(3)
C7 0.066(4) 0.039(3) 0.052(4) 0.001(3) 0.026(3) -0.003(3)
N7 0.083(4) 0.059(3) 0.073(4) 0.003(3) 0.041(3) -0.012(3)
C8 0.043(3) 0.048(3) 0.054(4) -0.002(3) 0.020(3) 0.000(3)
N8 0.060(3) 0.054(3) 0.068(3) 0.003(3) 0.026(3) -0.002(3)
C9 0.055(4) 0.049(3) 0.050(3) -0.002(3) 0.027(3) 0.002(3)
N9 0.079(4) 0.052(3) 0.078(4) 0.003(3) 0.016(3) -0.014(3)

loop_
_geom_bond_atom_site_label_1
_geom_bond_atom_site_label_2
_geom_bond_distance
_geom_bond_site_symmetry_2
_geom_bond_publ_flag
Eu1 O11 2.347(4) . ?
Eu1 O12 2.369(4) . ?
Eu1 O14 2.378(3) . ?
Eu1 O17 2.384(3) . ?
Eu1 O15 2.393(3) . ?
Eu1 O16 2.406(4) . ?
Eu1 O18 2.408(3) . ?
Eu1 O13 2.406(3) . ?
O11 C11 1.227(6) . ?
C11 N11 1.312(6) . ?
N11 C11B 1.458(7) . ?
N11 C11A 1.461(7) . ?
O12 C12 1.236(7) . ?
C12 N12 1.280(7) . ?
N12 C12B 1.460(9) . ?
N12 C12A 1.455(8) . ?
O13 C13 1.229(6) . ?
C13 N13 1.309(6) . ?
N13 C13B 1.443(8) . ?
N13 C13A 1.451(7) . ?
O14 C14 1.247(6) . ?
C14 N14 1.312(6) . ?
N14 C14B 1.452(6) . ?
N14 C14A 1.467(6) . ?
O15 C15 1.236(6) . ?
C15 N15 1.316(6) . ?
N15 C15A 1.444(8) . ?
N15 C15B 1.458(8) . ?
O16 C16 1.241(6) . ?
C16 N16 1.305(7) . ?
N16 C16A 1.449(7) . ?
N16 C16B 1.460(7) . ?
O17 C17 1.244(6) . ?
C17 N17 1.307(6) . ?
N17 C17A 1.429(7) . ?
N17 C17B 1.447(7) . ?
O18 C18 1.264(7) . ?
C18 N18 1.296(7) . ?
N18 C18A 1.389(9) . ?
N18 C18B 1.450(8) . ?
O1' C1' 1.200(9) . ?
C1' N1' 1.422(10) . ?
N1' C1'B 1.389(9) . ?
N1' C1'A 1.439(9) . ?
O2' C2' 1.204(7) . ?
C2' N2' 1.320(8) . ?
N2' C2'A 1.440(9) . ?
N2' C2'B 1.447(8) . ?
Cu1 C6 1.880(5) . ?
Cu1 C8 1.890(6) . ?
Cu1 N1 1.957(6) . ?
Cu2 C2 1.894(5) . ?
Cu2 C1 1.899(6) . ?
Cu2 N3 1.950(6) . ?
Cu3 C4 1.883(6) . ?
Cu3 N2 1.961(6) . ?
Cu3 N5 1.956(5) . ?
Cu4 C7 1.894(6) . ?
Cu4 N6 1.932(6) . ?
Cu4 N4 1.975(5) . ?
Cu5 C3 1.877(6) . ?
Cu5 C9 1.895(6) . ?
Cu5 N7 1.949(6) . ?
Cu6 C5 1.881(6) . ?
Cu6 N9 1.930(6) . ?
Cu6 N8 1.992(5) . ?
C1 N1 1.148(6) . ?
C2 N2 1.155(6) . ?
C3 N3 1.172(7) 1_565 ?
N3 C3 1.172(7) 1_545 ?
C4 N4 1.168(6) . ?
C5 N5 1.150(6) . ?
C6 N6 1.167(7) 3_585 ?
N6 C6 1.167(7) 3_585 ?
C7 N7 1.161(7) . ?
C8 N8 1.158(6) 1_655 ?
N8 C8 1.158(6) 1_455 ?
C9 N9 1.161(7) 2_455 ?
N9 C9 1.161(7) 2_445 ?
